data_4028712
loop_
_publ_author_name
'Dominik Hager'
'Christian Paulitz'
'J\"org Tiebes'
'Peter Mayer'
'Dirk Trauner'

_publ_section_title
;
 Total Synthesis of Herbicidin C and Aureonuclemycin: Impasses and New
 Avenues
;
_journal_name_full 'Journal of Organic Chemistry'
_journal_page_first 10784
_journal_page_last 10801
_journal_paper_doi 10.1021/jo401706r
_journal_volume 78
_journal_year 2013
_chemical_absolute_configuration syn
_chemical_formula_moiety 'C10 H14 O5'
_chemical_formula_sum 'C10 H14 O5'
_chemical_formula_weight 214.215
_space_group_IT_number 19
_symmetry_cell_setting orthorhombic
_symmetry_Int_Tables_number 19
_symmetry_space_group_name_Hall 'P 2ac 2ab'
_symmetry_space_group_name_H-M 'P 21 21 21'
_atom_sites_solution_hydrogens geom
_atom_sites_solution_primary direct
_atom_sites_solution_secondary difmap
_audit_block_code C10H14O5_ex262_trauner
_audit_creation_date
;
'Sat May 30 21:33:44 2009'
;
_audit_creation_method 'form98_non/compatible with shelxl97-2'
_audit_update_record 26-Jul-12
_cell_angle_alpha 90.00
_cell_angle_beta 90.00
_cell_angle_gamma 90.00
_cell_formula_units_Z 4
_cell_length_a 7.1089(3)
_cell_length_b 7.2805(3)
_cell_length_c 20.2476(8)
_cell_measurement_reflns_used 5396
_cell_measurement_temperature 200(2)
_cell_measurement_theta_max 32.6578
_cell_measurement_theta_min 4.1152
_cell_volume 1047.94(7)
_computing_cell_refinement
;
CrysAlisPro, Oxford Diffraction Ltd.,
Version 1.171.33.41 (release 06-05-2009 CrysAlis171 .NET)
(compiled May 6 2009,17:20:42)
;
_computing_data_collection
;
CrysAlisPro, Oxford Diffraction Ltd.,
Version 1.171.33.41 (release 06-05-2009 CrysAlis171 .NET)
(compiled May 6 2009,17:20:42)
;
_computing_data_reduction
;
CrysAlisPro, Oxford Diffraction Ltd.,
Version 1.171.33.41 (release 06-05-2009 CrysAlis171 .NET)
(compiled May 6 2009,17:20:42)
;
_computing_structure_refinement
;
Sheldrick, G. M. (2008).
<i>Acta Cryst.</i> A<b>64</b>, 112--122.
;
_computing_structure_solution
;
A. Altomare, M. C. Burla, M. Camalli, G. L. Cascarano, C. Giacovazzo, A.
Guagliardi, A. G. G. Moliterni, G. Polidori, R. Spagna: SIR97: a new tool for
crystal structure determination and refinement; J. Appl. Crystallogr. 1999,
32, 115-119.
;
_diffrn_ambient_temperature 200(2)
_diffrn_detector_area_resol_mean 15.9809
_diffrn_measured_fraction_theta_full 0.994
_diffrn_measured_fraction_theta_max 0.946
_diffrn_measurement_details
;
1 omega 0.00 101.00 1.0000 10.0000
omega____ theta____ kappa____ phi______ frames
- 30.0000 70.0000 0.0000 101

2 omega 0.00 101.00 1.0000 10.0000
omega____ theta____ kappa____ phi______ frames
- 30.0000 70.0000 120.0000 101

3 omega 0.00 101.00 1.0000 10.0000
omega____ theta____ kappa____ phi______ frames
- 30.0000 70.0000 240.0000 101

4 omega -41.00 60.00 1.0000 10.0000
omega____ theta____ kappa____ phi______ frames
- 30.0000 -70.0000 0.0000 101

5 omega -41.00 60.00 1.0000 10.0000
omega____ theta____ kappa____ phi______ frames
- 30.0000 -70.0000 120.0000 101

6 omega -41.00 60.00 1.0000 10.0000
omega____ theta____ kappa____ phi______ frames
- 30.0000 -70.0000 240.0000 101

;
_diffrn_measurement_device 'CCD camera on \k-goniostat'
_diffrn_measurement_device_type 'Oxford XCalibur'
_diffrn_measurement_method '\w scans'
_diffrn_orient_matrix_UB_11 -0.0936900351
_diffrn_orient_matrix_UB_12 0.0330689735
_diffrn_orient_matrix_UB_13 -0.0025873196
_diffrn_orient_matrix_UB_21 -0.0078787940
_diffrn_orient_matrix_UB_22 -0.0000777632
_diffrn_orient_matrix_UB_23 0.0349637557
_diffrn_orient_matrix_UB_31 0.0336510123
_diffrn_orient_matrix_UB_32 0.0917660242
_diffrn_orient_matrix_UB_33 0.0009460359
_diffrn_radiation_collimation '0.5 mm collimator'
_diffrn_radiation_monochromator graphite
_diffrn_radiation_source 'fine-focus sealed tube'
_diffrn_radiation_type MoK\a
_diffrn_radiation_wavelength 0.71073
_diffrn_reflns_av_R_equivalents 0.0313
_diffrn_reflns_av_sigmaI/netI 0.0413
_diffrn_reflns_limit_h_max 10
_diffrn_reflns_limit_h_min -10
_diffrn_reflns_limit_k_max 11
_diffrn_reflns_limit_k_min -10
_diffrn_reflns_limit_l_max 29
_diffrn_reflns_limit_l_min -30
_diffrn_reflns_number 15607
_diffrn_reflns_theta_full 27.50
_diffrn_reflns_theta_max 32.73
_diffrn_reflns_theta_min 4.13
_diffrn_source_current 40_mA
_diffrn_source_power 2.00_kW
_diffrn_source_type 'Spellman generator'
_diffrn_source_voltage 50_kV
_exptl_absorpt_coefficient_mu 0.109
_exptl_absorpt_correction_T_max 1.00000
_exptl_absorpt_correction_T_min 0.92429
_exptl_absorpt_correction_type multi-scan
_exptl_absorpt_process_details
;
CrysAlisPro, Oxford Diffraction Ltd.,
Version 1.171.33.41 (release 06-05-2009 CrysAlis171 .NET)
(compiled May 6 2009,17:20:42)
empirical absorption correction using spherical harmonics,
implemented in SCALE3 ABSPACK scaling algorithm.
;
_exptl_crystal_colour colourless
_exptl_crystal_density_diffrn 1.35778(9)
_exptl_crystal_description block
_exptl_crystal_F_000 456
_exptl_crystal_size_max 0.35
_exptl_crystal_size_mid 0.30
_exptl_crystal_size_min 0.20
_refine_diff_density_max 0.195
_refine_diff_density_min -0.156
_refine_diff_density_rms 0.032
_refine_ls_abs_structure_details 'Flack H D (1983), Acta Cryst. A39, 876-881'
_refine_ls_abs_structure_Flack 0.0(7)
_refine_ls_extinction_method none
_refine_ls_goodness_of_fit_ref 0.878
_refine_ls_hydrogen_treatment constr
_refine_ls_matrix_type full
_refine_ls_number_parameters 138
_refine_ls_number_reflns 3595
_refine_ls_number_restraints 0
_refine_ls_restrained_S_all 0.878
_refine_ls_R_factor_all 0.0521
_refine_ls_R_factor_gt 0.0339
_refine_ls_shift/su_max 0.000
_refine_ls_shift/su_mean 0.000
_refine_ls_structure_factor_coef Fsqd
_refine_ls_weighting_details 'calc w=1/[\s^2^(Fo^2^)+(0.0381P)^2^+0.0000P] where P=(Fo^2^+2Fc^2^)/3'
_refine_ls_weighting_scheme calc
_refine_ls_wR_factor_gt 0.0686
_refine_ls_wR_factor_ref 0.0717
_reflns_number_gt 2560
_reflns_number_total 3595
_reflns_threshold_expression >2sigma(I)
_cod_data_source_file jo401706r_si_002_7.cif
_cod_data_source_block ex262
_cod_database_code 4028712

loop_
_symmetry_equiv_pos_as_xyz
'x, y, z'
'-x+1/2, -y, z+1/2'
'x+1/2, -y+1/2, -z'
'-x, y+1/2, -z+1/2'

loop_
_atom_site_label
_atom_site_type_symbol
_atom_site_fract_x
_atom_site_fract_y
_atom_site_fract_z
_atom_site_U_iso_or_equiv
_atom_site_adp_type
_atom_site_occupancy
_atom_site_symmetry_multiplicity
_atom_site_calc_flag
_atom_site_refinement_flags
O2 O 0.42336(10) 0.17327(10) 0.32432(4) 0.03653(19) Uani 1 1 d .
O3 O 0.09227(11) 0.05454(9) 0.40543(4) 0.03176(18) Uani 1 1 d .
O5 O 0.06416(12) 0.49102(10) 0.37079(4) 0.03616(19) Uani 1 1 d .
O4 O -0.06942(11) 0.30610(10) 0.44672(4) 0.03482(18) Uani 1 1 d .
O1 O 0.64221(12) -0.03229(13) 0.30984(5) 0.0490(2) Uani 1 1 d .
C1 C 0.47647(16) -0.00355(17) 0.31627(6) 0.0338(3) Uani 1 1 d .
C4 C 0.08634(14) 0.08481(14) 0.33502(5) 0.0274(2) Uani 1 1 d .
H4 H -0.0415 0.1282 0.3216 0.033 Uiso 1 1 calc R
C8 C -0.06659(16) 0.49167(15) 0.42476(5) 0.0321(2) Uani 1 1 d .
C5 C 0.22938(13) 0.23544(14) 0.32438(6) 0.0283(2) Uani 1 1 d .
H5 H 0.2007 0.3057 0.2832 0.034 Uiso 1 1 calc R
C7 C 0.11018(15) 0.22706(15) 0.43552(5) 0.0310(2) Uani 1 1 d .
H7 H 0.1853 0.2197 0.4772 0.037 Uiso 1 1 calc R
C3 C 0.13413(16) -0.09086(17) 0.29965(6) 0.0347(3) Uani 1 1 d .
H3A H 0.1255 -0.0716 0.2513 0.042 Uiso 1 1 calc R
H3B H 0.0430 -0.1877 0.3121 0.042 Uiso 1 1 calc R
C6 C 0.20310(15) 0.35560(15) 0.38473(6) 0.0309(2) Uani 1 1 d .
H6 H 0.3238 0.4097 0.4010 0.037 Uiso 1 1 calc R
C10 C 0.0003(2) 0.61706(19) 0.47923(7) 0.0512(4) Uani 1 1 d .
H10A H -0.0864 0.6092 0.5168 0.077 Uiso 1 1 calc R
H10B H 0.0043 0.7438 0.4630 0.077 Uiso 1 1 calc R
H10C H 0.1265 0.5796 0.4933 0.077 Uiso 1 1 calc R
C9 C -0.25743(17) 0.5407(2) 0.39840(7) 0.0468(3) Uani 1 1 d .
H9A H -0.2978 0.4472 0.3666 0.070 Uiso 1 1 calc R
H9B H -0.2514 0.6605 0.3765 0.070 Uiso 1 1 calc R
H9C H -0.3477 0.5463 0.4349 0.070 Uiso 1 1 calc R
C2 C 0.33198(16) -0.15196(16) 0.31767(6) 0.0373(3) Uani 1 1 d .
H2A H 0.3292 -0.2058 0.3626 0.045 Uiso 1 1 calc R
H2B H 0.3709 -0.2501 0.2867 0.045 Uiso 1 1 calc R

loop_
_atom_site_aniso_label
_atom_site_aniso_U_11
_atom_site_aniso_U_22
_atom_site_aniso_U_33
_atom_site_aniso_U_23
_atom_site_aniso_U_13
_atom_site_aniso_U_12
O2 0.0197(3) 0.0345(4) 0.0553(5) -0.0024(4) 0.0061(4) -0.0007(3)
O3 0.0382(4) 0.0268(4) 0.0303(4) 0.0054(3) 0.0038(4) 0.0009(3)
O5 0.0344(4) 0.0306(4) 0.0435(4) 0.0089(3) 0.0128(4) 0.0058(4)
O4 0.0336(4) 0.0307(4) 0.0402(4) 0.0048(3) 0.0113(4) 0.0015(4)
O1 0.0262(4) 0.0529(6) 0.0679(6) -0.0107(5) 0.0051(4) 0.0077(4)
C1 0.0289(5) 0.0389(6) 0.0337(6) -0.0045(5) 0.0025(5) 0.0035(5)
C4 0.0214(5) 0.0319(5) 0.0291(5) 0.0045(4) -0.0013(4) -0.0021(4)
C8 0.0314(5) 0.0286(5) 0.0364(6) 0.0028(4) 0.0066(5) 0.0019(5)
C5 0.0200(4) 0.0312(5) 0.0338(6) 0.0056(5) 0.0035(4) 0.0014(4)
C7 0.0315(5) 0.0332(6) 0.0284(5) 0.0020(4) -0.0036(5) 0.0037(5)
C3 0.0332(6) 0.0364(6) 0.0345(6) -0.0033(5) -0.0016(5) -0.0080(5)
C6 0.0206(5) 0.0293(6) 0.0429(7) 0.0006(5) 0.0016(4) -0.0019(4)
C10 0.0531(8) 0.0451(8) 0.0553(8) -0.0128(7) 0.0062(7) -0.0042(6)
C9 0.0340(6) 0.0550(8) 0.0513(7) 0.0048(7) 0.0058(6) 0.0126(6)
C2 0.0356(6) 0.0318(6) 0.0446(7) -0.0061(5) 0.0048(5) 0.0019(5)

loop_
_atom_type_symbol
_atom_type_description
_atom_type_scat_dispersion_real
_atom_type_scat_dispersion_imag
_atom_type_scat_source
C C 0.0033 0.0016 'International Tables Vol C Tables 4.2.6.8 and 6.1.1.4'
H H 0.0000 0.0000 'International Tables Vol C Tables 4.2.6.8 and 6.1.1.4'
O O 0.0106 0.0060 'International Tables Vol C Tables 4.2.6.8 and 6.1.1.4'

loop_
_geom_angle_atom_site_label_1
_geom_angle_atom_site_label_2
_geom_angle_atom_site_label_3
_geom_angle
C1 O2 C5 124.24(8)
C7 O3 C4 107.17(8)
C6 O5 C8 107.50(8)
C7 O4 C8 108.82(8)
O1 C1 O2 116.88(12)
O1 C1 C2 123.40(12)
O2 C1 C2 119.70(9)
O3 C4 C3 109.50(8)
O3 C4 C5 103.41(8)
C3 C4 C5 113.40(9)
O3 C4 H4 110.1
C3 C4 H4 110.1
C5 C4 H4 110.1
O4 C8 O5 104.13(8)
O4 C8 C9 108.91(10)
O5 C8 C9 108.40(9)
O4 C8 C10 110.52(10)
O5 C8 C10 110.77(10)
C9 C8 C10 113.64(11)
O2 C5 C4 114.40(8)
O2 C5 C6 107.34(8)
C4 C5 C6 102.78(8)
O2 C5 H5 110.7
C4 C5 H5 110.7
C6 C5 H5 110.7
O3 C7 O4 110.56(9)
O3 C7 C6 107.06(8)
O4 C7 C6 104.26(8)
O3 C7 H7 111.5
O4 C7 H7 111.5
C6 C7 H7 111.5
C4 C3 C2 110.09(9)
C4 C3 H3A 109.6
C2 C3 H3A 109.6
C4 C3 H3B 109.6
C2 C3 H3B 109.6
H3A C3 H3B 108.2
O5 C6 C5 109.01(8)
O5 C6 C7 104.82(8)
C5 C6 C7 103.93(8)
O5 C6 H6 112.8
C5 C6 H6 112.8
C7 C6 H6 112.8
C8 C10 H10A 109.5
C8 C10 H10B 109.5
H10A C10 H10B 109.5
C8 C10 H10C 109.5
H10A C10 H10C 109.5
H10B C10 H10C 109.5
C8 C9 H9A 109.5
C8 C9 H9B 109.5
H9A C9 H9B 109.5
C8 C9 H9C 109.5
H9A C9 H9C 109.5
H9B C9 H9C 109.5
C1 C2 C3 114.89(9)
C1 C2 H2A 108.5
C3 C2 H2A 108.5
C1 C2 H2B 108.5
C3 C2 H2B 108.5
H2A C2 H2B 107.5

loop_
_geom_bond_atom_site_label_1
_geom_bond_atom_site_label_2
_geom_bond_distance
O2 C1 1.3514(14)
O2 C5 1.4514(11)
O3 C7 1.4018(13)
O3 C4 1.4433(12)
O5 C6 1.4238(13)
O5 C8 1.4346(13)
O4 C7 1.4188(13)
O4 C8 1.4225(13)
O1 C1 1.2037(13)
C1 C2 1.4911(16)
C4 C3 1.5046(16)
C4 C5 1.5110(14)
C4 H4 1.0000
C8 C9 1.5009(17)
C8 C10 1.5087(18)
C5 C6 1.5144(15)
C5 H5 1.0000
C7 C6 1.5395(16)
C7 H7 1.0000
C3 C2 1.5196(16)
C3 H3A 0.9900
C3 H3B 0.9900
C6 H6 1.0000
C10 H10A 0.9800
C10 H10B 0.9800
C10 H10C 0.9800
C9 H9A 0.9800
C9 H9B 0.9800
C9 H9C 0.9800
C2 H2A 0.9900
C2 H2B 0.9900

loop_
_geom_torsion_atom_site_label_1
_geom_torsion_atom_site_label_2
_geom_torsion_atom_site_label_3
_geom_torsion_atom_site_label_4
_geom_torsion
C5 O2 C1 O1 171.83(10)
C5 O2 C1 C2 -9.94(16)
C7 O3 C4 C3 160.58(9)
C7 O3 C4 C5 39.42(10)
C7 O4 C8 O5 31.22(11)
C7 O4 C8 C9 146.72(9)
C7 O4 C8 C10 -87.77(11)
C6 O5 C8 O4 -32.12(10)
C6 O5 C8 C9 -147.97(10)
C6 O5 C8 C10 86.70(11)
C1 O2 C5 C4 17.35(15)
C1 O2 C5 C6 130.69(10)
O3 C4 C5 O2 78.90(10)
C3 C4 C5 O2 -39.59(13)
O3 C4 C5 C6 -37.10(10)
C3 C4 C5 C6 -155.60(9)
C4 O3 C7 O4 87.82(10)
C4 O3 C7 C6 -25.15(11)
C8 O4 C7 O3 -132.88(9)
C8 O4 C7 C6 -18.14(11)
O3 C4 C3 C2 -61.41(12)
C5 C4 C3 C2 53.51(12)
C8 O5 C6 C5 131.59(9)
C8 O5 C6 C7 20.82(10)
O2 C5 C6 O5 149.53(8)
C4 C5 C6 O5 -89.50(9)
O2 C5 C6 C7 -99.12(9)
C4 C5 C6 C7 21.86(10)
O3 C7 C6 O5 115.39(9)
O4 C7 C6 O5 -1.80(11)
O3 C7 C6 C5 1.01(11)
O4 C7 C6 C5 -116.18(9)
O1 C1 C2 C3 -157.40(12)
O2 C1 C2 C3 24.49(16)
C4 C3 C2 C1 -45.61(14)
